data_7039995
loop_
_publ_author_name
'Mokhtarzadeh, Charles C.'
'Rheingold, Arnold L.'
'Figueroa, Joshua S.'

_publ_section_title
;
 Dinitrogen binding, P4-activation and aza-B\"uchner ring expansions
 mediated by an isocyano analogue of the CpCo(CO) fragment.
;
_journal_issue 37
_journal_name_full 'Dalton transactions (Cambridge, England : 2003)'
_journal_page_first 14561
_journal_page_last 14569
_journal_paper_doi 10.1039/c6dt02789j
_journal_volume 45
_journal_year 2016
_chemical_formula_moiety 'C82 H104 Co2 N2 P4'
_chemical_formula_sum 'C82 H104 Co2 N2 P4'
_chemical_formula_weight 1359.41
_space_group_crystal_system triclinic
_space_group_IT_number 2
_space_group_name_Hall '-P 1'
_space_group_name_H-M_alt 'P -1'
_symmetry_space_group_name_Hall '-P 1'
_symmetry_space_group_name_H-M 'P -1'
_atom_sites_solution_hydrogens geom
_audit_creation_date 2016-05-31
_audit_creation_method
;
Olex2 1.2-beta
(compiled 2016.02.19 svn.r3266 for OlexSys, GUI svn.r5155)
;
_audit_update_record
;
2016-06-01 deposited with the CCDC.
2016-07-21 downloaded from the CCDC.
;
_cell_angle_alpha 94.200(3)
_cell_angle_beta 93.812(2)
_cell_angle_gamma 108.525(2)
_cell_formula_units_Z 2
_cell_length_a 12.0968(7)
_cell_length_b 12.4201(7)
_cell_length_c 29.0162(18)
_cell_measurement_reflns_used 3868
_cell_measurement_temperature 100(2)
_cell_measurement_theta_max 22.25
_cell_measurement_theta_min 2.35
_cell_volume 4103.9(4)
_computing_cell_refinement 'SAINT v8.34A (Bruker, 2013)'
_computing_data_collection 'APEX2 v2013.6-2 (Bruker, 2013)'
_computing_data_reduction 'SAINT v8.34A (Bruker, 2013)'
_computing_molecular_graphics 'Olex2 (Dolomanov et al., 2009)'
_computing_publication_material 'Olex2 (Dolomanov et al., 2009)'
_computing_structure_refinement 'ShelXL (Sheldrick, 2015)'
_computing_structure_solution 'ShelXT (Sheldrick, 2008)'
_diffrn_ambient_temperature 100.0
_diffrn_detector 'Bruker APEX-II CCD'
_diffrn_detector_area_resol_mean 7.9
_diffrn_detector_type 'CCD Area Detector'
_diffrn_measured_fraction_theta_full 0.995
_diffrn_measured_fraction_theta_max 0.995
_diffrn_measurement_device 'Kappa Four-Circle Diffractometer'
_diffrn_measurement_device_type 'Bruker APEX-II CCD'
_diffrn_measurement_method '\w and \f scans'
_diffrn_radiation_monochromator 'Double Bounce Multilayer Mirrors'
_diffrn_radiation_probe x-ray
_diffrn_radiation_type MoK\a
_diffrn_radiation_wavelength 0.71073
_diffrn_reflns_av_R_equivalents 0.0620
_diffrn_reflns_av_unetI/netI 0.1563
_diffrn_reflns_Laue_measured_fraction_full 0.995
_diffrn_reflns_Laue_measured_fraction_max 0.995
_diffrn_reflns_limit_h_max 14
_diffrn_reflns_limit_h_min -14
_diffrn_reflns_limit_k_max 14
_diffrn_reflns_limit_k_min -13
_diffrn_reflns_limit_l_max 21
_diffrn_reflns_limit_l_min -34
_diffrn_reflns_number 31783
_diffrn_reflns_point_group_measured_fraction_full 0.995
_diffrn_reflns_point_group_measured_fraction_max 0.995
_diffrn_reflns_theta_full 25.338
_diffrn_reflns_theta_max 25.338
_diffrn_reflns_theta_min 2.121
_diffrn_source 'Micro Focus Rotating Anode'
_diffrn_source_type 'Bruker TXS'
_diffrn_standards_number 0
_exptl_absorpt_coefficient_mu 0.522
_exptl_absorpt_correction_T_max 0.7452
_exptl_absorpt_correction_T_min 0.6445
_exptl_absorpt_correction_type multi-scan
_exptl_absorpt_process_details
;
SADABS-2014/5 (Bruker,2014/5) was used for absorption correction.
wR2(int) was 0.0551 before and 0.0500 after correction.
The Ratio of minimum to maximum transmission is 0.8649.
The \l/2 correction factor is 0.00150.
;
_exptl_crystal_colour 'dull dark red'
_exptl_crystal_colour_lustre dull
_exptl_crystal_colour_modifier dark
_exptl_crystal_colour_primary red
_exptl_crystal_density_diffrn 1.100
_exptl_crystal_description block
_exptl_crystal_F_000 1448
_exptl_crystal_size_max 0.33
_exptl_crystal_size_mid 0.13
_exptl_crystal_size_min 0.11
_refine_diff_density_max 0.744
_refine_diff_density_min -0.467
_refine_diff_density_rms 0.082
_refine_ls_extinction_method none
_refine_ls_goodness_of_fit_ref 0.970
_refine_ls_hydrogen_treatment constr
_refine_ls_matrix_type full
_refine_ls_number_parameters 890
_refine_ls_number_reflns 14925
_refine_ls_number_restraints 162
_refine_ls_restrained_S_all 0.971
_refine_ls_R_factor_all 0.1464
_refine_ls_R_factor_gt 0.0670
_refine_ls_shift/su_max 0.001
_refine_ls_shift/su_mean 0.000
_refine_ls_structure_factor_coef Fsqd
_refine_ls_weighting_details 'w=1/[\s^2^(Fo^2^)+(0.0837P)^2^] where P=(Fo^2^+2Fc^2^)/3'
_refine_ls_weighting_scheme calc
_refine_ls_wR_factor_gt 0.1474
_refine_ls_wR_factor_ref 0.1757
_reflns_Friedel_coverage 0.000
_reflns_number_gt 8015
_reflns_number_total 14925
_reflns_threshold_expression 'I > 2\s(I)'
_cod_data_source_file c6dt02789j2.cif
_cod_data_source_block jfig1331
_cod_depositor_comments
;
The following automatic conversions were performed:

'_diffrn_radiation_probe' value 'X-ray' changed to 'x-ray' according
to
/usr/data/users/saulius/crontab/automatic-downloads/rss-feeds/RSC/lib/dictionaries/cif_core.dic
dictionary named 'cif_core.dic' version 2.4.2 from 2011-04-26.

Automatic conversion script
Id: cif_fix_values 4268 2015-11-12 08:31:59Z antanas 

 Adding full bibliography for 7039988--7039997.cif.
;
_cod_database_code 7039995
_shelx_space_group_comment
;
The symmetry employed for this shelxl refinement is uniquely defined
by the following loop, which should always be used as a source of
symmetry information in preference to the above space-group names.
They are only intended as comments.
;
_olex2_refinement_description
;
1. Fixed Uiso
 At 1.2 times of:
  All C(H) groups, All C(H,H) groups
 At 1.5 times of:
  All C(H,H,H) groups
2. Restrained distances
 C60-C61A
 1.54 with sigma of 0.02
 C62B-C60
 1.54 with sigma of 0.02
 C74B-C79B
 1.54 with sigma of 0.02
 C74B-C77B
 2.2 with sigma of 0.02
 C73B-C74B
 1.44 with sigma of 0.02
 C74B-C75B
 1.427 with sigma of 0.02
 C75B-C76B
 1.345 with sigma of 0.02
 C77B-C75B
 2.225 with sigma of 0.02
 C80B-C75B
 1.54 with sigma of 0.02
3. Restrained planarity
 C74B, C76B, C77B, C73B
 with sigma of 0.1
 C75A, C74A, C73A, C77A, C76A
 with sigma of 0.1
4. Uiso/Uaniso restraints and constraints
Uanis(C62A) = Uanis(C62B)
Uanis(C61B) = Uanis(C61A)
Uanis(C77A) = Uanis(C77B)
Uanis(C76A) = Uanis(C76B)
Uanis(C74A) = Uanis(C74B)
Uanis(C75A) = Uanis(C75B)
Uanis(C82B) = Uanis(C82A)
5. Rigid body (RIGU) restrains
 C77A, C82A, C76A, C81A, C75A, C80A, C74A, C79A, C73A, C78A
 with sigma for 1-2 distances of 0.004 and sigma for 1-3 distances of 0.004
 C77B, C73B, C74B, C75B, C76B, C82B, C78B, C79B, C80B, C81B
 with sigma for 1-2 distances of 0.004 and sigma for 1-3 distances of 0.004
 C80B, C75B, C81B, C76B, C77B, C82B, C73B, C78B, C74B, C79B
 with sigma for 1-2 distances of 0.004 and sigma for 1-3 distances of 0.004
 C81A, C76A, C77A, C82A, C73A, C78A, C74A, C79A, C75A, C80A
 with sigma for 1-2 distances of 0.004 and sigma for 1-3 distances of 0.004
 C78B, C73B, C74B, C79B
 with sigma for 1-2 distances of 0.004 and sigma for 1-3 distances of 0.004
 C75B, C76B, C77B, C73B, C74B, C79B, C80B, C81B, C82B, C78B
 with sigma for 1-2 distances of 0.002 and sigma for 1-3 distances of 0.002
6. Others
 Sof(H60A)=Sof(C62A)=Sof(H62D)=Sof(H62E)=Sof(H62F)=Sof(C61A)=Sof(H61D)=
 Sof(H61E)=Sof(H61F)=1-FVAR(1)
 Sof(H60)=Sof(C61B)=Sof(H61A)=Sof(H61B)=Sof(H61C)=Sof(C62B)=Sof(H62A)=
 Sof(H62B)=Sof(H62C)=FVAR(1)
 Sof(C76B)=Sof(C77B)=Sof(C73B)=Sof(C74B)=Sof(C81B)=Sof(H81D)=Sof(H81E)=
 Sof(H81F)=Sof(C82B)=Sof(H82D)=Sof(H82E)=Sof(H82F)=Sof(C78B)=Sof(H78D)=
 Sof(H78E)=Sof(H78F)=Sof(C79B)=Sof(H79D)=Sof(H79E)=Sof(H79F)=1-FVAR(2)
 Sof(C74A)=Sof(C73A)=Sof(C76A)=Sof(C80A)=Sof(H80A)=Sof(H80B)=Sof(H80C)=
 Sof(C79A)=Sof(H79A)=Sof(H79B)=Sof(H79C)=Sof(C78A)=Sof(H78A)=Sof(H78B)=
 Sof(H78C)=Sof(C77A)=Sof(C82A)=Sof(H82A)=Sof(H82B)=Sof(H82C)=FVAR(2)
 Sof(C75A)=1-FVAR(3)
 Sof(C75B)=FVAR(3)
 Sof(C80B)=Sof(H80D)=Sof(H80E)=Sof(H80F)=1-FVAR(4)
 Sof(C81A)=Sof(H81A)=Sof(H81B)=Sof(H81C)=FVAR(4)
7.a Ternary CH refined with riding coordinates:
 C30(H30), C23(H23), C18(H18), C60(H60), C60(H60A), C53(H53), C11(H11),
 C41(H41), C48(H48)
7.b Aromatic/amide H refined with riding coordinates:
 C6(H6), C35(H35), C7(H7), C36(H36), C5(H5), C26(H26), C37(H37), C28(H28),
 C27(H27), C16(H16), C15(H15), C14(H14), C56(H56), C57(H57), C46(H46), C58(H58),
  C44(H44), C45(H45)
7.c Cp* refined as free rotating group:
 C75B(C76B,C77B,C73B,C74B,C80B,C81B,C82B,C78B,C79B)
7.d Idealised Me refined as rotating group:
 C68(H68A,H68B,H68C), C71(H71A,H71B,H71C), C72(H72A,H72B,H72C), C32(H32A,H32B,
 H32C), C55(H55A,H55B,H55C), C31(H31A,H31B,H31C), C12(H12A,H12B,H12C), C13(H13A,
 H13B,H13C), C70(H70A,H70B,H70C), C25(H25A,H25B,H25C), C19(H19A,H19B,H19C),
 C69(H69A,H69B,H69C), C24(H24A,H24B,H24C), C50(H50A,H50B,H50C), C20(H20A,H20B,
 H20C), C43(H43A,H43B,H43C), C42(H42A,H42B,H42C), C54(H54A,H54B,H54C),
 C61B(H61A,H61B,H61C), C62B(H62A,H62B,H62C), C80A(H80A,H80B,H80C), C79A(H79A,
 H79B,H79C), C81A(H81A,H81B,H81C), C78A(H78A,H78B,H78C), C62A(H62D,H62E,H62F),
 C61A(H61D,H61E,H61F), C82A(H82A,H82B,H82C), C49(H49A,H49B,H49C), C80B(H80D,
 H80E,H80F), C81B(H81D,H81E,H81F), C82B(H82D,H82E,H82F), C78B(H78D,H78E,H78F),
 C79B(H79D,H79E,H79F)
;
_shelx_shelxl_version_number 2014/7
_olex2_submission_special_instructions 'No special instructions were received'

loop_
_space_group_symop_operation_xyz
'x, y, z'
'-x, -y, -z'

loop_
_atom_site_label
_atom_site_type_symbol
_atom_site_fract_x
_atom_site_fract_y
_atom_site_fract_z
_atom_site_U_iso_or_equiv
_atom_site_adp_type
_atom_site_occupancy
_atom_site_site_symmetry_order
_atom_site_calc_flag
_atom_site_refinement_flags_posn
_atom_site_refinement_flags_adp
_atom_site_refinement_flags_occupancy
_atom_site_disorder_assembly
_atom_site_disorder_group
Co1 Co 0.50983(5) 0.41780(5) 0.16826(2) 0.01961(18) Uani 1 1 d . . . . .
Co2 Co 0.53155(6) 0.46755(6) 0.34235(2) 0.0281(2) Uani 1 1 d . . . . .
P2 P 0.55037(10) 0.54632(10) 0.23208(4) 0.0207(3) Uani 1 1 d . . . . .
P4 P 0.41695(11) 0.44661(11) 0.27522(4) 0.0232(3) Uani 1 1 d . . . . .
P1 P 0.48969(11) 0.32912(11) 0.23385(4) 0.0236(3) Uani 1 1 d . . . . .
P3 P 0.63529(11) 0.45745(11) 0.28109(4) 0.0254(3) Uani 1 1 d . . . . .
N1 N 0.2548(3) 0.3752(3) 0.14769(12) 0.0174(9) Uani 1 1 d . . . . .
N2 N 0.6273(3) 0.7193(4) 0.35956(13) 0.0249(10) Uani 1 1 d . . . . .
C63 C 0.6845(4) 0.4333(4) 0.15644(16) 0.0231(11) Uani 1 1 d . . . . .
C67 C 0.6522(4) 0.5181(4) 0.13255(16) 0.0212(11) Uani 1 1 d . . . . .
C1 C 0.3559(4) 0.3949(4) 0.15801(16) 0.0199(11) Uani 1 1 d . . . . .
C8 C 0.1013(4) 0.4030(4) 0.09681(15) 0.0177(10) Uani 1 1 d . . . . .
C4 C 0.0530(4) 0.2654(4) 0.15513(15) 0.0187(11) Uani 1 1 d . . . . .
C9 C 0.0818(4) 0.2098(4) 0.19628(17) 0.0213(11) Uani 1 1 d . . . . .
C29 C 0.1867(4) 0.4628(4) 0.02315(16) 0.0209(11) Uani 1 1 d . . . . .
C6 C -0.1008(4) 0.2892(4) 0.10275(16) 0.0248(12) Uani 1 1 d . . . . .
H6 H -0.1814 0.2687 0.0922 0.030 Uiso 1 1 calc R . . . .
C3 C 0.1352(4) 0.3469(4) 0.13295(15) 0.0172(10) Uani 1 1 d . . . . .
C2 C 0.5876(4) 0.6185(5) 0.35040(16) 0.0241(12) Uani 1 1 d . . . . .
C35 C 0.8290(4) 1.0124(4) 0.36291(17) 0.0293(12) Uani 1 1 d . . . . .
H35 H 0.8985 1.0531 0.3500 0.035 Uiso 1 1 calc R . . . .
C38 C 0.6259(4) 0.8944(4) 0.40253(16) 0.0259(12) Uani 1 1 d . . . . .
C17 C 0.0487(4) 0.2384(4) 0.23979(17) 0.0264(12) Uani 1 1 d . . . . .
C7 C -0.0189(4) 0.3711(4) 0.08286(16) 0.0266(12) Uani 1 1 d . . . . .
H7 H -0.0444 0.4079 0.0587 0.032 Uiso 1 1 calc R . . . .
C36 C 0.7811(4) 1.0707(4) 0.39400(18) 0.0338(13) Uani 1 1 d . . . . .
H36 H 0.8170 1.1502 0.4024 0.041 Uiso 1 1 calc R . . . .
C21 C 0.1821(4) 0.4902(4) 0.07089(16) 0.0192(11) Uani 1 1 d . . . . .
C5 C -0.0644(4) 0.2364(4) 0.13859(15) 0.0216(11) Uani 1 1 d . . . . .
H5 H -0.1212 0.1789 0.1522 0.026 Uiso 1 1 calc R . . . .
C30 C 0.1284(4) 0.3437(4) -0.00092(16) 0.0247(11) Uani 1 1 d . . . . .
H30 H 0.0919 0.2928 0.0229 0.030 Uiso 1 1 calc R . . . .
C33 C 0.6778(4) 0.8373(4) 0.37119(16) 0.0233(11) Uani 1 1 d . . . . .
C34 C 0.7784(4) 0.8961(4) 0.35008(16) 0.0249(12) Uani 1 1 d . . . . .
C64 C 0.6114(4) 0.3234(4) 0.13613(18) 0.0292(13) Uani 1 1 d . . . . .
C66 C 0.5545(4) 0.4599(4) 0.10054(16) 0.0252(12) Uani 1 1 d . . . . .
C23 C 0.2359(4) 0.6339(4) 0.14371(16) 0.0253(12) Uani 1 1 d . . . . .
H23 H 0.2057 0.5613 0.1585 0.030 Uiso 1 1 calc R . . . .
C39 C 0.8305(4) 0.8431(4) 0.31287(18) 0.0302(13) Uani 1 1 d . . . . .
C65 C 0.5293(4) 0.3383(4) 0.10276(17) 0.0264(12) Uani 1 1 d . . . . .
C26 C 0.3004(4) 0.6855(4) 0.06508(18) 0.0284(12) Uani 1 1 d . . . . .
H26 H 0.3388 0.7612 0.0788 0.034 Uiso 1 1 calc R . . . .
C22 C 0.2399(4) 0.6016(4) 0.09275(17) 0.0229(11) Uani 1 1 d . . . . .
C37 C 0.6799(4) 1.0108(4) 0.41260(18) 0.0316(13) Uani 1 1 d . . . . .
H37 H 0.6458 1.0515 0.4332 0.038 Uiso 1 1 calc R . . . .
C10 C 0.1263(4) 0.1177(4) 0.19029(18) 0.0297(13) Uani 1 1 d . . . . .
C28 C 0.2502(4) 0.5497(4) -0.00202(17) 0.0269(12) Uani 1 1 d . . . . .
H28 H 0.2558 0.5328 -0.0341 0.032 Uiso 1 1 calc R . . . .
C27 C 0.3048(4) 0.6592(4) 0.01841(18) 0.0312(13) Uani 1 1 d . . . . .
H27 H 0.3458 0.7169 0.0002 0.037 Uiso 1 1 calc R . . . .
C51 C 0.5204(4) 0.8362(4) 0.42661(18) 0.0299(13) Uani 1 1 d . . . . .
C68 C 0.7912(4) 0.4589(5) 0.18985(18) 0.0354(14) Uani 1 1 d . . . . .
H68A H 0.8001 0.5283 0.2102 0.053 Uiso 1 1 calc GR . . . .
H68B H 0.8603 0.4702 0.1726 0.053 Uiso 1 1 calc GR . . . .
H68C H 0.7830 0.3948 0.2087 0.053 Uiso 1 1 calc GR . . . .
C18 C 0.0006(4) 0.3384(4) 0.24768(17) 0.0298(13) Uani 1 1 d . . . . .
H18 H -0.0511 0.3363 0.2190 0.036 Uiso 1 1 calc R . . . .
C60 C 0.6497(4) 0.8791(4) 0.50386(17) 0.0316(13) Uani 1 1 d D . . . .
H60 H 0.6983 0.9463 0.4891 0.038 Uiso 0.788(7) 1 calc R . P A 1
H60A H 0.7145 0.8926 0.4831 0.038 Uiso 0.212(7) 1 calc R . P A 2
C47 C 0.8165(5) 0.8688(5) 0.26691(19) 0.0443(16) Uani 1 1 d . . . . .
C16 C 0.0613(4) 0.1755(5) 0.27647(18) 0.0349(14) Uani 1 1 d . . . . .
H16 H 0.0419 0.1958 0.3064 0.042 Uiso 1 1 calc R . . . .
C15 C 0.1016(5) 0.0840(5) 0.2696(2) 0.0495(17) Uani 1 1 d . . . . .
H15 H 0.1060 0.0397 0.2946 0.059 Uiso 1 1 calc R . . . .
C53 C 0.3938(4) 0.7996(4) 0.34837(18) 0.0345(13) Uani 1 1 d . . . . .
H53 H 0.4721 0.8102 0.3367 0.041 Uiso 1 1 calc R . . . .
C11 C 0.1534(4) 0.0781(4) 0.1433(2) 0.0344(13) Uani 1 1 d . . . . .
H11 H 0.1611 0.1410 0.1228 0.041 Uiso 1 1 calc R . . . .
C71 C 0.4931(4) 0.5120(5) 0.06696(16) 0.0347(13) Uani 1 1 d . . . . .
H71A H 0.4108 0.4643 0.0608 0.052 Uiso 1 1 calc GR . . . .
H71B H 0.5305 0.5175 0.0379 0.052 Uiso 1 1 calc GR . . . .
H71C H 0.4977 0.5885 0.0801 0.052 Uiso 1 1 calc GR . . . .
C72 C 0.7094(4) 0.6433(4) 0.14207(17) 0.0295(12) Uani 1 1 d . . . . .
H72A H 0.6664 0.6826 0.1235 0.044 Uiso 1 1 calc GR . . . .
H72B H 0.7903 0.6638 0.1338 0.044 Uiso 1 1 calc GR . . . .
H72C H 0.7094 0.6661 0.1751 0.044 Uiso 1 1 calc GR . . . .
C32 C 0.0316(5) 0.3403(5) -0.03833(19) 0.0440(15) Uani 1 1 d . . . . .
H32A H -0.0266 0.3688 -0.0243 0.066 Uiso 1 1 calc GR . . . .
H32B H -0.0064 0.2615 -0.0521 0.066 Uiso 1 1 calc GR . . . .
H32C H 0.0656 0.3883 -0.0625 0.066 Uiso 1 1 calc GR . . . .
C14 C 0.1353(4) 0.0558(4) 0.2278(2) 0.0374(14) Uani 1 1 d . . . . .
H14 H 0.1651 -0.0062 0.2241 0.045 Uiso 1 1 calc R . . . .
C40 C 0.9009(4) 0.7768(5) 0.3253(2) 0.0403(15) Uani 1 1 d . . . . .
C55 C 0.3095(5) 0.6905(5) 0.3227(2) 0.0440(15) Uani 1 1 d . . . . .
H55A H 0.3348 0.6257 0.3301 0.066 Uiso 1 1 calc GR . . . .
H55B H 0.3086 0.6963 0.2892 0.066 Uiso 1 1 calc GR . . . .
H55C H 0.2306 0.6789 0.3322 0.066 Uiso 1 1 calc GR . . . .
C59 C 0.5306(4) 0.8339(4) 0.47468(19) 0.0361(14) Uani 1 1 d . . . . .
C31 C 0.2182(5) 0.2966(5) -0.02263(19) 0.0422(15) Uani 1 1 d . . . . .
H31A H 0.2582 0.3475 -0.0449 0.063 Uiso 1 1 calc GR . . . .
H31B H 0.1780 0.2204 -0.0386 0.063 Uiso 1 1 calc GR . . . .
H31C H 0.2759 0.2917 0.0018 0.063 Uiso 1 1 calc GR . . . .
C52 C 0.4088(4) 0.7936(4) 0.40040(18) 0.0349(13) Uani 1 1 d . . . . .
C74A C 0.4747(6) 0.4525(6) 0.4110(2) 0.0276(13) Uani 0.767(4) 1 d . U P B 1
C41 C 0.9227(4) 0.7541(5) 0.3749(2) 0.0443(15) Uani 1 1 d . . . . .
H41 H 0.8505 0.7502 0.3905 0.053 Uiso 1 1 calc R . . . .
C12 C 0.0521(5) -0.0273(5) 0.1211(2) 0.0532(17) Uani 1 1 d . . . . .
H12A H 0.0405 -0.0890 0.1414 0.080 Uiso 1 1 calc GR . . . .
H12B H 0.0712 -0.0525 0.0908 0.080 Uiso 1 1 calc GR . . . .
H12C H -0.0199 -0.0073 0.1172 0.080 Uiso 1 1 calc GR . . . .
C56 C 0.3096(5) 0.7486(5) 0.4240(2) 0.0523(17) Uani 1 1 d . . . . .
H56 H 0.2344 0.7192 0.4072 0.063 Uiso 1 1 calc R . . . .
C13 C 0.2694(4) 0.0504(5) 0.1455(2) 0.0527(17) Uani 1 1 d . . . . .
H13A H 0.3336 0.1177 0.1594 0.079 Uiso 1 1 calc GR . . . .
H13B H 0.2854 0.0289 0.1141 0.079 Uiso 1 1 calc GR . . . .
H13C H 0.2628 -0.0131 0.1645 0.079 Uiso 1 1 calc GR . . . .
C70 C 0.4388(4) 0.2477(5) 0.0718(2) 0.0485(16) Uani 1 1 d . . . . .
H70A H 0.4406 0.1726 0.0794 0.073 Uiso 1 1 calc GR . . . .
H70B H 0.4548 0.2569 0.0394 0.073 Uiso 1 1 calc GR . . . .
H70C H 0.3613 0.2538 0.0763 0.073 Uiso 1 1 calc GR . . . .
C25 C 0.1497(5) 0.6998(5) 0.1506(2) 0.0468(15) Uani 1 1 d . . . . .
H25A H 0.1705 0.7665 0.1329 0.070 Uiso 1 1 calc GR . . . .
H25B H 0.1533 0.7251 0.1837 0.070 Uiso 1 1 calc GR . . . .
H25C H 0.0701 0.6502 0.1398 0.070 Uiso 1 1 calc GR . . . .
C73A C 0.5854(7) 0.4285(7) 0.4080(3) 0.040(2) Uani 0.767(4) 1 d . U P B 1
C76A C 0.4429(7) 0.2953(6) 0.3557(3) 0.0347(15) Uani 0.767(4) 1 d . U P B 1
C19 C 0.0982(5) 0.4533(5) 0.2521(2) 0.0514(17) Uani 1 1 d . . . . .
H19A H 0.1445 0.4643 0.2822 0.077 Uiso 1 1 calc GR . . . .
H19B H 0.0638 0.5146 0.2501 0.077 Uiso 1 1 calc GR . . . .
H19C H 0.1489 0.4548 0.2270 0.077 Uiso 1 1 calc GR . . . .
C57 C 0.3204(5) 0.7465(6) 0.4713(2) 0.0614(19) Uani 1 1 d . . . . .
H57 H 0.2521 0.7168 0.4868 0.074 Uiso 1 1 calc R . . . .
C69 C 0.6168(5) 0.2099(4) 0.1500(2) 0.0465(16) Uani 1 1 d . . . . .
H69A H 0.6331 0.2150 0.1838 0.070 Uiso 1 1 calc GR . . . .
H69B H 0.6791 0.1907 0.1349 0.070 Uiso 1 1 calc GR . . . .
H69C H 0.5415 0.1505 0.1404 0.070 Uiso 1 1 calc GR . . . .
C46 C 0.8759(6) 0.8275(6) 0.2338(2) 0.069(2) Uani 1 1 d . . . . .
H46 H 0.8690 0.8451 0.2027 0.083 Uiso 1 1 calc R . . . .
C24 C 0.3570(4) 0.7001(5) 0.16856(18) 0.0405(14) Uani 1 1 d . . . . .
H24A H 0.4103 0.6560 0.1638 0.061 Uiso 1 1 calc GR . . . .
H24B H 0.3504 0.7130 0.2018 0.061 Uiso 1 1 calc GR . . . .
H24C H 0.3877 0.7737 0.1559 0.061 Uiso 1 1 calc GR . . . .
C50 C 0.6110(5) 0.8687(5) 0.2477(2) 0.0490(16) Uani 1 1 d . . . . .
H50A H 0.5971 0.8044 0.2240 0.073 Uiso 1 1 calc GR . . . .
H50B H 0.5649 0.9169 0.2383 0.073 Uiso 1 1 calc GR . . . .
H50C H 0.5876 0.8398 0.2773 0.073 Uiso 1 1 calc GR . . . .
C75A C 0.3905(6) 0.3653(6) 0.3793(2) 0.0328(15) Uani 0.800(10) 1 d . U P B 1
C48 C 0.7399(6) 0.9383(5) 0.2532(2) 0.0570(19) Uani 1 1 d . . . . .
H48 H 0.7516 1.0002 0.2789 0.068 Uiso 1 1 calc R . . . .
C58 C 0.4291(5) 0.7869(5) 0.4970(2) 0.0505(17) Uani 1 1 d . . . . .
H58 H 0.4347 0.7828 0.5296 0.061 Uiso 1 1 calc R . . . .
C20 C -0.0758(5) 0.3296(6) 0.2883(2) 0.0622(19) Uani 1 1 d . . . . .
H20A H -0.1385 0.2559 0.2844 0.093 Uiso 1 1 calc GR . . . .
H20B H -0.1100 0.3914 0.2890 0.093 Uiso 1 1 calc GR . . . .
H20C H -0.0275 0.3361 0.3176 0.093 Uiso 1 1 calc GR . . . .
C43 C 0.9469(5) 0.6411(5) 0.3798(3) 0.068(2) Uani 1 1 d . . . . .
H43A H 0.8853 0.5788 0.3613 0.101 Uiso 1 1 calc GR . . . .
H43B H 0.9477 0.6261 0.4125 0.101 Uiso 1 1 calc GR . . . .
H43C H 1.0230 0.6462 0.3687 0.101 Uiso 1 1 calc GR . . . .
C44 C 0.9559(5) 0.7368(5) 0.2900(3) 0.063(2) Uani 1 1 d . . . . .
H44 H 1.0027 0.6907 0.2974 0.075 Uiso 1 1 calc R . . . .
C45 C 0.9445(7) 0.7614(7) 0.2456(3) 0.088(3) Uani 1 1 d . . . . .
H45 H 0.9835 0.7334 0.2226 0.106 Uiso 1 1 calc R . . . .
C42 C 1.0230(6) 0.8535(6) 0.4003(3) 0.079(2) Uani 1 1 d . . . . .
H42A H 1.0942 0.8629 0.3845 0.118 Uiso 1 1 calc GR . . . .
H42B H 1.0369 0.8376 0.4323 0.118 Uiso 1 1 calc GR . . . .
H42C H 1.0024 0.9236 0.4002 0.118 Uiso 1 1 calc GR . . . .
C54 C 0.3594(6) 0.9022(5) 0.3375(2) 0.070(2) Uani 1 1 d . . . . .
H54A H 0.3605 0.9097 0.3041 0.105 Uiso 1 1 calc GR . . . .
H54B H 0.4150 0.9710 0.3548 0.105 Uiso 1 1 calc GR . . . .
H54C H 0.2805 0.8925 0.3465 0.105 Uiso 1 1 calc GR . . . .
C61B C 0.6449(7) 0.9205(7) 0.5537(3) 0.050(2) Uani 0.788(7) 1 d . . P A 1
H61A H 0.5983 0.9722 0.5546 0.075 Uiso 0.788(7) 1 calc GR . P A 1
H61B H 0.7245 0.9612 0.5679 0.075 Uiso 0.788(7) 1 calc GR . P A 1
H61C H 0.6089 0.8551 0.5708 0.075 Uiso 0.788(7) 1 calc GR . P A 1
C62B C 0.7161(7) 0.7909(7) 0.5027(3) 0.066(3) Uani 0.788(7) 1 d D . P A 1
H62A H 0.6711 0.7229 0.5166 0.099 Uiso 0.788(7) 1 calc GR . P A 1
H62B H 0.7931 0.8246 0.5203 0.099 Uiso 0.788(7) 1 calc GR . P A 1
H62C H 0.7262 0.7694 0.4705 0.099 Uiso 0.788(7) 1 calc GR . P A 1
C80A C 0.2615(6) 0.3528(7) 0.3714(3) 0.050(2) Uani 0.767(4) 1 d . U P B 1
H80A H 0.2489 0.4226 0.3843 0.075 Uiso 0.767(4) 1 calc GR . P B 1
H80B H 0.2153 0.2878 0.3866 0.075 Uiso 0.767(4) 1 calc GR . P B 1
H80C H 0.2372 0.3401 0.3380 0.075 Uiso 0.767(4) 1 calc GR . P B 1
C79A C 0.4482(7) 0.5386(6) 0.4419(2) 0.0401(19) Uani 0.767(4) 1 d . U P B 1
H79A H 0.5164 0.6082 0.4467 0.060 Uiso 0.767(4) 1 calc GR . P B 1
H79B H 0.4298 0.5089 0.4718 0.060 Uiso 0.767(4) 1 calc GR . P B 1
H79C H 0.3809 0.5561 0.4277 0.060 Uiso 0.767(4) 1 calc GR . P B 1
C81A C 0.3782(7) 0.1918(6) 0.3239(3) 0.050(3) Uani 0.768(12) 1 d . U P B 1
H81A H 0.3261 0.2109 0.3010 0.075 Uiso 0.768(12) 1 calc GR . P B 1
H81B H 0.3318 0.1326 0.3419 0.075 Uiso 0.768(12) 1 calc GR . P B 1
H81C H 0.4341 0.1638 0.3080 0.075 Uiso 0.768(12) 1 calc GR . P B 1
C78A C 0.6932(6) 0.4876(8) 0.4383(3) 0.061(2) Uani 0.767(4) 1 d . U P B 1
H78A H 0.7599 0.4731 0.4248 0.091 Uiso 0.767(4) 1 calc GR . P B 1
H78B H 0.6860 0.4593 0.4690 0.091 Uiso 0.767(4) 1 calc GR . P B 1
H78C H 0.7057 0.5698 0.4414 0.091 Uiso 0.767(4) 1 calc GR . P B 1
C62A C 0.654(3) 0.789(3) 0.5339(13) 0.066(3) Uani 0.212(7) 1 d . . P A 2
H62D H 0.6195 0.8008 0.5628 0.099 Uiso 0.212(7) 1 calc GR . P A 2
H62E H 0.7350 0.7927 0.5410 0.099 Uiso 0.212(7) 1 calc GR . P A 2
H62F H 0.6086 0.7142 0.5178 0.099 Uiso 0.212(7) 1 calc GR . P A 2
C61A C 0.660(3) 0.9942(19) 0.5341(10) 0.050(2) Uani 0.212(7) 1 d D . P A 2
H61D H 0.6305 1.0430 0.5150 0.075 Uiso 0.212(7) 1 calc GR . P A 2
H61E H 0.7421 1.0340 0.5453 0.075 Uiso 0.212(7) 1 calc GR . P A 2
H61F H 0.6135 0.9767 0.5606 0.075 Uiso 0.212(7) 1 calc GR . P A 2
C77A C 0.5580(6) 0.3304(6) 0.3742(2) 0.0343(13) Uani 0.767(4) 1 d . U P B 1
C82A C 0.6504(6) 0.2731(7) 0.3609(3) 0.0502(18) Uani 0.767(4) 1 d . U P B 1
H82A H 0.6439 0.2563 0.3271 0.075 Uiso 0.767(4) 1 calc GR . P B 1
H82B H 0.6362 0.2019 0.3756 0.075 Uiso 0.767(4) 1 calc GR . P B 1
H82C H 0.7291 0.3249 0.3716 0.075 Uiso 0.767(4) 1 calc GR . P B 1
C49 C 0.7689(6) 0.9959(7) 0.2085(3) 0.117(4) Uani 1 1 d . . . . .
H49A H 0.8537 1.0193 0.2064 0.176 Uiso 1 1 calc GR . . . .
H49B H 0.7431 1.0632 0.2089 0.176 Uiso 1 1 calc GR . . . .
H49C H 0.7286 0.9420 0.1816 0.176 Uiso 1 1 calc GR . . . .
C75B C 0.4276(8) 0.3064(10) 0.3614(4) 0.0328(15) Uani 0.200(10) 1 d D U P B 2
C76B C 0.5384(9) 0.2909(9) 0.3586(4) 0.0347(15) Uani 0.233(4) 1 d DG U P B 2
C77B C 0.6211(8) 0.3751(9) 0.3904(4) 0.0343(13) Uani 0.233(4) 1 d DG U P B 2
C73B C 0.5613(10) 0.4426(9) 0.4128(4) 0.033(7) Uani 0.233(4) 1 d DG U P B 2
C74B C 0.4418(9) 0.4001(11) 0.3949(4) 0.0276(13) Uani 0.233(4) 1 d DG U P B 2
C80B C 0.3146(10) 0.2356(15) 0.3336(6) 0.074(10) Uani 0.232(12) 1 d DG U P B 2
H80D H 0.2484 0.2350 0.3514 0.111 Uiso 0.232(12) 1 calc GR . P B 2
H80E H 0.3152 0.1573 0.3269 0.111 Uiso 0.232(12) 1 calc GR . P B 2
H80F H 0.3067 0.2686 0.3043 0.111 Uiso 0.232(12) 1 calc GR . P B 2
C81B C 0.5639(13) 0.2009(12) 0.3273(5) 0.044(5) Uani 0.233(4) 1 d G U P B 2
H81D H 0.4980 0.1670 0.3034 0.066 Uiso 0.233(4) 1 calc GR . P B 2
H81E H 0.5748 0.1414 0.3457 0.066 Uiso 0.233(4) 1 calc GR . P B 2
H81F H 0.6352 0.2358 0.3123 0.066 Uiso 0.233(4) 1 calc GR . P B 2
C82B C 0.7498(9) 0.3902(13) 0.3988(6) 0.0502(18) Uani 0.233(4) 1 d G U P B 2
H82D H 0.7609 0.3376 0.4209 0.075 Uiso 0.233(4) 1 calc GR . P B 2
H82E H 0.7924 0.4689 0.4116 0.075 Uiso 0.233(4) 1 calc GR . P B 2
H82F H 0.7798 0.3739 0.3695 0.075 Uiso 0.233(4) 1 calc GR . P B 2
C78B C 0.6155(14) 0.5420(12) 0.4494(6) 0.071(8) Uani 0.233(4) 1 d G U P B 2
H78D H 0.6928 0.5872 0.4412 0.106 Uiso 0.233(4) 1 calc GR . P B 2
H78E H 0.6237 0.5134 0.4796 0.106 Uiso 0.233(4) 1 calc GR . P B 2
H78F H 0.5650 0.5900 0.4510 0.106 Uiso 0.233(4) 1 calc GR . P B 2
C79B C 0.3464(12) 0.4465(16) 0.4090(6) 0.077(9) Uani 0.233(4) 1 d DG U P B 2
H79D H 0.3123 0.4712 0.3818 0.115 Uiso 0.233(4) 1 calc GR . P B 2
H79E H 0.3797 0.5115 0.4326 0.115 Uiso 0.233(4) 1 calc GR . P B 2
H79F H 0.2854 0.3867 0.4218 0.115 Uiso 0.233(4) 1 calc GR . P B 2

loop_
_atom_site_aniso_label
_atom_site_aniso_U_11
_atom_site_aniso_U_22
_atom_site_aniso_U_33
_atom_site_aniso_U_23
_atom_site_aniso_U_13
_atom_site_aniso_U_12
Co1 0.0163(3) 0.0263(4) 0.0178(4) 0.0020(3) 0.0056(3) 0.0082(3)
Co2 0.0383(4) 0.0315(4) 0.0172(4) 0.0088(3) 0.0052(3) 0.0130(3)
P2 0.0236(7) 0.0235(7) 0.0165(7) 0.0035(6) 0.0051(5) 0.0087(6)
P4 0.0257(7) 0.0286(7) 0.0193(8) 0.0058(6) 0.0076(6) 0.0124(6)
P1 0.0266(7) 0.0252(7) 0.0222(8) 0.0048(6) 0.0055(6) 0.0120(6)
P3 0.0259(7) 0.0324(8) 0.0209(8) 0.0054(6) 0.0022(6) 0.0130(6)
N1 0.018(2) 0.021(2) 0.016(2) 0.0061(17) 0.0055(17) 0.0076(19)
N2 0.018(2) 0.035(3) 0.018(2) 0.000(2) 0.0069(17) 0.003(2)
C63 0.017(3) 0.040(3) 0.017(3) 0.005(2) 0.005(2) 0.015(2)
C67 0.015(2) 0.032(3) 0.016(3) 0.001(2) 0.009(2) 0.006(2)
C1 0.030(3) 0.015(3) 0.015(3) 0.004(2) 0.005(2) 0.006(2)
C8 0.023(3) 0.019(3) 0.012(3) -0.001(2) 0.003(2) 0.007(2)
C4 0.018(3) 0.019(3) 0.019(3) 0.005(2) 0.006(2) 0.006(2)
C9 0.011(2) 0.020(3) 0.033(3) 0.009(2) 0.010(2) 0.002(2)
C29 0.015(2) 0.031(3) 0.016(3) 0.004(2) 0.001(2) 0.005(2)
C6 0.018(3) 0.033(3) 0.021(3) 0.003(2) 0.001(2) 0.005(2)
C3 0.015(2) 0.017(2) 0.016(3) -0.002(2) 0.001(2) 0.003(2)
C2 0.018(3) 0.045(3) 0.009(3) 0.003(2) 0.004(2) 0.011(3)
C35 0.027(3) 0.036(3) 0.024(3) 0.012(3) 0.004(2) 0.007(3)
C38 0.024(3) 0.030(3) 0.019(3) 0.001(2) 0.002(2) 0.004(2)
C17 0.013(2) 0.038(3) 0.027(3) 0.014(3) 0.003(2) 0.004(2)
C7 0.026(3) 0.034(3) 0.021(3) 0.005(2) 0.002(2) 0.011(2)
C36 0.030(3) 0.032(3) 0.039(4) 0.012(3) 0.007(3) 0.007(3)
C21 0.016(3) 0.027(3) 0.017(3) 0.006(2) -0.002(2) 0.009(2)
C5 0.019(3) 0.025(3) 0.015(3) 0.002(2) 0.006(2) -0.001(2)
C30 0.032(3) 0.027(3) 0.011(3) -0.001(2) 0.003(2) 0.006(2)
C33 0.026(3) 0.027(3) 0.015(3) 0.002(2) 0.003(2) 0.006(2)
C34 0.018(3) 0.036(3) 0.018(3) 0.004(2) -0.001(2) 0.006(2)
C64 0.023(3) 0.032(3) 0.035(3) 0.001(3) 0.020(2) 0.009(3)
C66 0.017(3) 0.046(3) 0.014(3) 0.003(2) 0.006(2) 0.011(2)
C23 0.029(3) 0.028(3) 0.020(3) -0.003(2) 0.000(2) 0.013(2)
C39 0.015(3) 0.036(3) 0.030(3) -0.004(3) 0.010(2) -0.006(2)
C65 0.021(3) 0.032(3) 0.022(3) -0.007(2) 0.012(2) 0.002(2)
C26 0.026(3) 0.024(3) 0.031(3) 0.004(2) -0.003(2) 0.003(2)
C22 0.020(3) 0.022(3) 0.024(3) 0.001(2) -0.004(2) 0.006(2)
C37 0.030(3) 0.036(3) 0.034(3) 0.004(3) 0.009(2) 0.016(3)
C10 0.022(3) 0.021(3) 0.042(4) 0.007(3) 0.009(2) -0.002(2)
C28 0.020(3) 0.038(3) 0.022(3) 0.009(3) 0.004(2) 0.007(3)
C27 0.026(3) 0.036(3) 0.032(4) 0.019(3) 0.008(2) 0.005(3)
C51 0.023(3) 0.035(3) 0.027(3) -0.003(3) 0.016(2) 0.001(2)
C68 0.023(3) 0.060(4) 0.030(3) 0.009(3) 0.005(2) 0.021(3)
C18 0.026(3) 0.047(3) 0.022(3) 0.002(3) 0.008(2) 0.019(3)
C60 0.042(3) 0.033(3) 0.018(3) 0.001(2) 0.004(2) 0.011(3)
C47 0.043(4) 0.040(3) 0.025(4) 0.006(3) 0.008(3) -0.022(3)
C16 0.027(3) 0.056(4) 0.025(3) 0.017(3) 0.003(2) 0.016(3)
C15 0.032(3) 0.061(4) 0.057(5) 0.045(4) 0.009(3) 0.008(3)
C53 0.021(3) 0.049(4) 0.031(3) 0.004(3) 0.012(2) 0.006(3)
C11 0.030(3) 0.019(3) 0.053(4) 0.003(3) 0.007(3) 0.006(2)
C71 0.027(3) 0.067(4) 0.012(3) 0.004(3) 0.006(2) 0.016(3)
C72 0.026(3) 0.037(3) 0.021(3) 0.003(2) 0.007(2) 0.003(3)
C32 0.045(3) 0.046(4) 0.031(4) 0.005(3) -0.010(3) 0.003(3)
C14 0.029(3) 0.027(3) 0.060(4) 0.021(3) 0.009(3) 0.010(3)
C40 0.022(3) 0.049(4) 0.041(4) -0.020(3) 0.009(3) 0.004(3)
C55 0.041(3) 0.053(4) 0.038(4) -0.006(3) 0.005(3) 0.018(3)
C59 0.036(3) 0.039(3) 0.030(4) 0.001(3) 0.014(3) 0.006(3)
C31 0.045(4) 0.046(4) 0.032(4) -0.006(3) 0.010(3) 0.010(3)
C52 0.028(3) 0.048(4) 0.025(3) -0.007(3) 0.007(2) 0.008(3)
C74A 0.037(3) 0.038(3) 0.012(3) 0.013(2) 0.008(2) 0.015(2)
C41 0.020(3) 0.058(4) 0.053(4) -0.008(3) -0.002(3) 0.014(3)
C12 0.035(3) 0.050(4) 0.070(5) -0.009(3) 0.009(3) 0.010(3)
C56 0.031(3) 0.081(5) 0.034(4) 0.001(3) 0.013(3) 0.001(3)
C13 0.032(3) 0.041(4) 0.087(5) 0.003(3) 0.021(3) 0.014(3)
C70 0.037(3) 0.055(4) 0.038(4) -0.027(3) 0.010(3) -0.001(3)
C25 0.051(4) 0.063(4) 0.033(4) -0.013(3) -0.002(3) 0.031(3)
C73A 0.041(3) 0.064(5) 0.021(4) 0.017(4) 0.006(3) 0.021(3)
C76A 0.047(3) 0.038(3) 0.023(3) 0.015(2) 0.012(2) 0.016(2)
C19 0.050(4) 0.053(4) 0.055(4) -0.009(3) 0.012(3) 0.025(3)
C57 0.042(4) 0.092(5) 0.037(4) 0.004(4) 0.028(3) -0.001(4)
C69 0.042(3) 0.031(3) 0.074(5) 0.007(3) 0.031(3) 0.017(3)
C46 0.068(5) 0.069(5) 0.023(4) -0.024(4) 0.024(4) -0.043(4)
C24 0.034(3) 0.055(4) 0.027(3) 0.000(3) -0.003(3) 0.010(3)
C50 0.048(4) 0.038(3) 0.058(4) 0.011(3) 0.022(3) 0.006(3)
C75A 0.046(3) 0.036(3) 0.018(3) 0.012(2) 0.011(2) 0.012(2)
C48 0.079(5) 0.035(3) 0.027(4) 0.014(3) -0.013(3) -0.023(3)
C58 0.045(4) 0.064(4) 0.029(4) 0.006(3) 0.017(3) -0.004(3)
C20 0.060(4) 0.105(6) 0.040(4) 0.016(4) 0.019(3) 0.048(4)
C43 0.042(4) 0.058(4) 0.108(6) 0.005(4) 0.014(4) 0.024(4)
C44 0.031(4) 0.060(4) 0.081(6) -0.031(4) 0.024(4) -0.004(3)
C45 0.062(5) 0.087(6) 0.075(7) -0.049(5) 0.050(5) -0.031(5)
C42 0.069(5) 0.074(5) 0.090(6) -0.017(4) -0.033(4) 0.032(4)
C54 0.112(6) 0.046(4) 0.043(4) 0.003(3) 0.010(4) 0.013(4)
C61B 0.062(5) 0.049(5) 0.035(5) -0.006(4) 0.008(4) 0.012(4)
C62B 0.066(6) 0.068(6) 0.064(7) -0.034(5) -0.034(5) 0.038(5)
C80A 0.041(4) 0.073(6) 0.031(5) 0.024(4) 0.012(3) 0.007(4)
C79A 0.062(5) 0.039(4) 0.022(4) 0.004(3) 0.026(4) 0.016(4)
C81A 0.068(6) 0.032(4) 0.040(5) 0.011(3) 0.017(4) 0.001(4)
C78A 0.048(4) 0.103(7) 0.028(4) 0.018(4) 0.001(3) 0.017(4)
C62A 0.066(6) 0.068(6) 0.064(7) -0.034(5) -0.034(5) 0.038(5)
C61A 0.062(5) 0.049(5) 0.035(5) -0.006(4) 0.008(4) 0.012(4)
C77A 0.048(3) 0.037(3) 0.026(3) 0.015(2) 0.011(2) 0.022(2)
C82A 0.055(3) 0.056(4) 0.052(5) 0.021(3) 0.014(3) 0.031(3)
C49 0.064(5) 0.148(8) 0.087(6) 0.090(6) -0.027(4) -0.051(5)
C75B 0.046(3) 0.036(3) 0.018(3) 0.012(2) 0.011(2) 0.012(2)
C76B 0.047(3) 0.038(3) 0.023(3) 0.015(2) 0.012(2) 0.016(2)
C77B 0.048(3) 0.037(3) 0.026(3) 0.015(2) 0.011(2) 0.022(2)
C73B 0.043(4) 0.041(8) 0.023(10) 0.011(9) 0.006(4) 0.021(4)
C74B 0.037(3) 0.038(3) 0.012(3) 0.013(2) 0.008(2) 0.015(2)
C80B 0.056(5) 0.079(14) 0.078(16) -0.026(13) -0.010(7) 0.021(6)
C81B 0.062(9) 0.040(7) 0.032(8) 0.010(6) 0.013(7) 0.016(7)
C82B 0.055(3) 0.056(4) 0.052(5) 0.021(3) 0.014(3) 0.031(3)
C78B 0.079(9) 0.071(10) 0.066(13) -0.022(11) -0.019(8) 0.042(7)
C79B 0.065(7) 0.112(15) 0.067(16) -0.016(13) 0.005(8) 0.054(9)

loop_
_atom_type_symbol
_atom_type_description
_atom_type_scat_dispersion_real
_atom_type_scat_dispersion_imag
_atom_type_scat_source
C C 0.0033 0.0016 'International Tables Vol C Tables 4.2.6.8 and 6.1.1.4'
H H 0.0000 0.0000 'International Tables Vol C Tables 4.2.6.8 and 6.1.1.4'
N N 0.0061 0.0033 'International Tables Vol C Tables 4.2.6.8 and 6.1.1.4'
P P 0.1023 0.0942 'International Tables Vol C Tables 4.2.6.8 and 6.1.1.4'
Co Co 0.3494 0.9721 'International Tables Vol C Tables 4.2.6.8 and 6.1.1.4'

loop_
_geom_angle_atom_site_label_1
_geom_angle_atom_site_label_2
_geom_angle_atom_site_label_3
_geom_angle
P1 Co1 P2 69.02(5)
C63 Co1 P2 97.51(14)
C63 Co1 P1 101.52(13)
C63 Co1 C67 39.42(17)
C63 Co1 C64 39.01(17)
C63 Co1 C66 65.59(17)
C63 Co1 C65 65.38(18)
C67 Co1 P2 94.43(13)
C67 Co1 P1 136.93(13)
C67 Co1 C64 65.07(17)
C1 Co1 P2 98.71(15)
C1 Co1 P1 93.20(14)
C1 Co1 C63 161.17(19)
C1 Co1 C67 129.28(18)
C1 Co1 C64 128.3(2)
C1 Co1 C66 97.13(18)
C1 Co1 C65 96.72(19)
C64 Co1 P2 132.07(15)
C64 Co1 P1 96.19(14)
C66 Co1 P2 124.45(14)
C66 Co1 P1 161.12(13)
C66 Co1 C67 38.47(17)
C66 Co1 C64 65.04(18)
C66 Co1 C65 39.71(18)
C65 Co1 P2 159.59(13)
C65 Co1 P1 123.38(14)
C65 Co1 C67 65.37(17)
C65 Co1 C64 38.14(18)
P4 Co2 C77B 144.1(3)
P3 Co2 P4 70.00(5)
P3 Co2 C77B 96.6(3)
C2 Co2 P4 98.90(15)
C2 Co2 P3 93.04(15)
C2 Co2 C74A 93.8(2)
C2 Co2 C73A 100.1(3)
C2 Co2 C76A 159.9(2)
C2 Co2 C75A 123.8(2)
C2 Co2 C77A 137.3(3)
C2 Co2 C75B 152.3(3)
C2 Co2 C77B 115.4(3)
C2 Co2 C73B 95.8(3)
C2 Co2 C74B 112.7(4)
C74A Co2 P4 126.73(18)
C74A Co2 P3 160.46(17)
C74A Co2 C75A 39.0(2)
C73A Co2 P4 157.7(2)
C73A Co2 P3 120.4(2)
C73A Co2 C74A 40.3(3)
C73A Co2 C76A 66.8(3)
C73A Co2 C75A 65.2(3)
C76A Co2 P4 91.7(2)
C76A Co2 P3 106.7(2)
C76A Co2 C74A 66.3(3)
C76A Co2 C75A 37.7(3)
C75A Co2 P4 94.37(19)
C75A Co2 P3 142.31(19)
C77A Co2 P4 123.6(2)
C77A Co2 P3 97.16(19)
C77A Co2 C74A 65.8(3)
C77A Co2 C73A 40.1(3)
C77A Co2 C76A 37.9(3)
C77A Co2 C75A 62.4(3)
C75B Co2 P4 92.2(3)
C75B Co2 P3 114.6(3)
C75B Co2 C77B 62.4(2)
C73B Co2 P4 153.4(3)
C73B Co2 P3 131.3(3)
C73B Co2 C75B 65.5(3)
C73B Co2 C77B 37.31(17)
C74B Co2 P4 113.3(3)
C74B Co2 P3 152.5(3)
C74B Co2 C75B 40.0(2)
C74B Co2 C77B 64.2(3)
C74B Co2 C73B 40.2(2)
Co1 P2 P1 55.19(4)
P4 P2 Co1 98.44(6)
P4 P2 P1 55.40(5)
P4 P2 P3 71.01(6)
P3 P2 Co1 99.43(6)
P3 P2 P1 55.46(5)
Co2 P4 P3 54.97(4)
P2 P4 Co2 99.20(6)
P2 P4 P1 70.14(6)
P2 P4 P3 54.98(5)
P1 P4 Co2 97.91(6)
P1 P4 P3 55.03(5)
Co1 P1 P2 55.79(4)
Co1 P1 P3 99.62(6)
P4 P1 Co1 98.17(6)
P4 P1 P2 54.47(5)
P4 P1 P3 70.37(6)
P3 P1 P2 55.09(5)
Co2 P3 P4 55.03(4)
P2 P3 Co2 98.45(6)
P2 P3 P4 54.01(5)
P2 P3 P1 69.45(6)
P1 P3 Co2 97.63(6)
P1 P3 P4 54.61(5)
C1 N1 C3 176.2(4)
C2 N2 C33 177.8(5)
C67 C63 Co1 71.9(2)
C67 C63 C68 124.1(4)
C64 C63 Co1 72.2(2)
C64 C63 C67 108.1(4)
C64 C63 C68 126.8(4)
C68 C63 Co1 130.5(3)
C63 C67 Co1 68.6(2)
C63 C67 C72 125.2(4)
C66 C67 Co1 69.7(2)
C66 C67 C63 107.3(4)
C66 C67 C72 127.4(4)
C72 C67 Co1 124.8(3)
N1 C1 Co1 174.4(4)
C3 C8 C21 125.9(4)
C7 C8 C3 116.9(4)
C7 C8 C21 117.1(4)
C3 C4 C9 124.9(4)
C5 C4 C9 117.4(4)
C5 C4 C3 117.7(4)
C17 C9 C4 119.4(4)
C17 C9 C10 119.7(4)
C10 C9 C4 120.2(4)
C21 C29 C30 122.6(4)
C28 C29 C21 117.7(4)
C28 C29 C30 119.7(4)
C7 C6 H6 120.4
C7 C6 C5 119.2(4)
C5 C6 H6 120.4
N1 C3 C8 118.8(4)
C4 C3 N1 119.2(4)
C4 C3 C8 122.0(4)
N2 C2 Co2 174.7(4)
C36 C35 H35 119.1
C36 C35 C34 121.9(4)
C34 C35 H35 119.1
C33 C38 C51 124.1(4)
C37 C38 C33 117.0(4)
C37 C38 C51 118.9(4)
C9 C17 C18 121.2(4)
C16 C17 C9 119.1(5)
C16 C17 C18 119.7(5)
C8 C7 H7 118.8
C6 C7 C8 122.4(4)
C6 C7 H7 118.8
C35 C36 H36 120.6
C37 C36 C35 118.7(5)
C37 C36 H36 120.6
C29 C21 C8 118.2(4)
C29 C21 C22 121.4(4)
C22 C21 C8 119.9(4)
C4 C5 H5 119.1
C6 C5 C4 121.7(4)
C6 C5 H5 119.1
C29 C30 H30 108.0
C29 C30 C32 111.9(4)
C29 C30 C31 111.2(4)
C32 C30 H30 108.0
C32 C30 C31 109.5(4)
C31 C30 H30 108.0
N2 C33 C38 119.7(4)
N2 C33 C34 118.5(4)
C38 C33 C34 121.8(4)
C35 C34 C33 117.7(4)
C35 C34 C39 117.8(4)
C33 C34 C39 124.5(4)
C63 C64 Co1 68.8(3)
C63 C64 C69 125.9(5)
C65 C64 Co1 70.2(3)
C65 C64 C63 108.4(4)
C65 C64 C69 125.6(5)
C69 C64 Co1 124.3(3)
C67 C66 Co1 71.8(3)
C67 C66 C65 108.3(4)
C67 C66 C71 126.6(5)
C65 C66 Co1 70.5(3)
C65 C66 C71 124.9(5)
C71 C66 Co1 127.5(3)
C22 C23 H23 107.2
C22 C23 C25 111.0(4)
C22 C23 C24 112.8(4)
C25 C23 H23 107.2
C25 C23 C24 111.0(4)
C24 C23 H23 107.2
C47 C39 C34 119.2(5)
C47 C39 C40 121.3(5)
C40 C39 C34 119.2(5)
C64 C65 Co1 71.7(3)
C64 C65 C66 107.7(4)
C64 C65 C70 127.2(5)
C66 C65 Co1 69.8(3)
C66 C65 C70 124.9(5)
C70 C65 Co1 127.9(3)
C22 C26 H26 119.5
C27 C26 H26 119.5
C27 C26 C22 121.0(5)
C21 C22 C23 122.7(4)
C26 C22 C21 117.8(4)
C26 C22 C23 119.5(4)
C38 C37 H37 118.5
C36 C37 C38 122.9(5)
C36 C37 H37 118.5
C9 C10 C11 121.4(4)
C14 C10 C9 119.3(5)
C14 C10 C11 119.1(5)
C29 C28 H28 119.1
C27 C28 C29 121.7(5)
C27 C28 H28 119.1
C26 C27 H27 119.8
C28 C27 C26 120.4(4)
C28 C27 H27 119.8
C59 C51 C38 119.9(4)
C59 C51 C52 120.9(4)
C52 C51 C38 119.0(5)
C63 C68 H68A 109.5
C63 C68 H68B 109.5
C63 C68 H68C 109.5
H68A C68 H68B 109.5
H68A C68 H68C 109.5
H68B C68 H68C 109.5
C17 C18 H18 106.5
C19 C18 C17 111.6(4)
C19 C18 H18 106.5
C19 C18 C20 111.0(5)
C20 C18 C17 114.3(4)
C20 C18 H18 106.5
C59 C60 H60 106.7
C59 C60 H60A 110.0
C59 C60 C62B 112.2(5)
C59 C60 C62A 106.1(13)
C59 C60 C61A 110.0(12)
C61B C60 H60 106.7
C61B C60 C59 115.0(5)
C61B C60 C62B 109.2(6)
C62B C60 H60 106.7
C62A C60 H60A 110.0
C62A C60 C61A 110.8(17)
C61A C60 H60A 110.0
C39 C47 C48 121.5(5)
C46 C47 C39 117.9(6)
C46 C47 C48 120.5(6)
C17 C16 H16 119.8
C15 C16 C17 120.3(5)
C15 C16 H16 119.8
C16 C15 H15 119.3
C14 C15 C16 121.4(5)
C14 C15 H15 119.3
C55 C53 H53 107.0
C52 C53 H53 107.0
C52 C53 C55 112.9(4)
C54 C53 H53 107.0
C54 C53 C55 111.5(5)
C54 C53 C52 111.2(4)
C10 C11 H11 108.0
C10 C11 C12 110.4(4)
C10 C11 C13 112.4(5)
C12 C11 H11 108.0
C12 C11 C13 109.8(4)
C13 C11 H11 108.0
C66 C71 H71A 109.5
C66 C71 H71B 109.5
C66 C71 H71C 109.5
H71A C71 H71B 109.5
H71A C71 H71C 109.5
H71B C71 H71C 109.5
C67 C72 H72A 109.5
C67 C72 H72B 109.5
C67 C72 H72C 109.5
H72A C72 H72B 109.5
H72A C72 H72C 109.5
H72B C72 H72C 109.5
C30 C32 H32A 109.5
C30 C32 H32B 109.5
C30 C32 H32C 109.5
H32A C32 H32B 109.5
H32A C32 H32C 109.5
H32B C32 H32C 109.5
C10 C14 H14 119.9
C15 C14 C10 120.2(5)
C15 C14 H14 119.9
C39 C40 C41 122.1(4)
C39 C40 C44 117.4(6)
C44 C40 C41 120.5(6)
C53 C55 H55A 109.5
C53 C55 H55B 109.5
C53 C55 H55C 109.5
H55A C55 H55B 109.5
H55A C55 H55C 109.5
H55B C55 H55C 109.5
C51 C59 C60 122.0(4)
C51 C59 C58 119.0(5)
C58 C59 C60 119.0(5)
C30 C31 H31A 109.5
C30 C31 H31B 109.5
C30 C31 H31C 109.5
H31A C31 H31B 109.5
H31A C31 H31C 109.5
H31B C31 H31C 109.5
C51 C52 C53 122.3(4)
C56 C52 C51 118.4(5)
C56 C52 C53 119.3(5)
C73A C74A Co2 68.4(4)
C73A C74A C79A 129.3(7)
C75A C74A Co2 71.4(3)
C75A C74A C73A 105.0(6)
C75A C74A C79A 125.5(6)
C79A C74A Co2 128.2(4)
C40 C41 H41 107.4
C40 C41 C43 114.0(5)
C40 C41 C42 110.1(5)
C43 C41 H41 107.4
C42 C41 H41 107.4
C42 C41 C43 110.2(5)
C11 C12 H12A 109.5
C11 C12 H12B 109.5
C11 C12 H12C 109.5
H12A C12 H12B 109.5
H12A C12 H12C 109.5
H12B C12 H12C 109.5
C52 C56 H56 119.8
C57 C56 C52 120.4(5)
C57 C56 H56 119.8
C11 C13 H13A 109.5
C11 C13 H13B 109.5
C11 C13 H13C 109.5
H13A C13 H13B 109.5
H13A C13 H13C 109.5
H13B C13 H13C 109.5
C65 C70 H70A 109.5
C65 C70 H70B 109.5
C65 C70 H70C 109.5
H70A C70 H70B 109.5
H70A C70 H70C 109.5
H70B C70 H70C 109.5
C23 C25 H25A 109.5
C23 C25 H25B 109.5
C23 C25 H25C 109.5
H25A C25 H25B 109.5
H25A C25 H25C 109.5
H25B C25 H25C 109.5
C74A C73A Co2 71.4(4)
C78A C73A Co2 128.8(5)
C78A C73A C74A 124.3(8)
C78A C73A C77A 130.4(7)
C77A C73A Co2 69.4(4)
C77A C73A C74A 105.0(7)
C75A C76A Co2 72.5(4)
C75A C76A C81A 124.5(7)
C81A C76A Co2 131.5(5)
C77A C76A Co2 69.2(4)
C77A C76A C75A 106.0(7)
C77A C76A C81A 128.6(7)
C18 C19 H19A 109.5
C18 C19 H19B 109.5
C18 C19 H19C 109.5
H19A C19 H19B 109.5
H19A C19 H19C 109.5
H19B C19 H19C 109.5
C56 C57 H57 119.3
C56 C57 C58 121.5(5)
C58 C57 H57 119.3
C64 C69 H69A 109.5
C64 C69 H69B 109.5
C64 C69 H69C 109.5
H69A C69 H69B 109.5
H69A C69 H69C 109.5
H69B C69 H69C 109.5
C47 C46 H46 119.4
C45 C46 C47 121.3(7)
C45 C46 H46 119.4
C23 C24 H24A 109.5
C23 C24 H24B 109.5
C23 C24 H24C 109.5
H24A C24 H24B 109.5
H24A C24 H24C 109.5
H24B C24 H24C 109.5
H50A C50 H50B 109.5
H50A C50 H50C 109.5
H50B C50 H50C 109.5
C48 C50 H50A 109.5
C48 C50 H50B 109.5
C48 C50 H50C 109.5
C74A C75A Co2 69.6(3)
C74A C75A C80A 124.5(6)
C76A C75A Co2 69.9(4)
C76A C75A C74A 111.6(6)
C76A C75A C80A 123.9(7)
C80A C75A Co2 126.7(4)
C47 C48 C50 112.4(4)
C47 C48 H48 107.3
C47 C48 C49 114.3(6)
C50 C48 H48 107.3
C50 C48 C49 107.8(5)
C49 C48 H48 107.3
C59 C58 H58 120.1
C57 C58 C59 119.9(6)
C57 C58 H58 120.1
C18 C20 H20A 109.5
C18 C20 H20B 109.5
C18 C20 H20C 109.5
H20A C20 H20B 109.5
H20A C20 H20C 109.5
H20B C20 H20C 109.5
C41 C43 H43A 109.5
C41 C43 H43B 109.5
C41 C43 H43C 109.5
H43A C43 H43B 109.5
H43A C43 H43C 109.5
H43B C43 H43C 109.5
C40 C44 H44 118.9
C45 C44 C40 122.2(7)
C45 C44 H44 118.9
C46 C45 H45 120.1
C44 C45 C46 119.9(7)
C44 C45 H45 120.1
C41 C42 H42A 109.5
C41 C42 H42B 109.5
C41 C42 H42C 109.5
H42A C42 H42B 109.5
H42A C42 H42C 109.5
H42B C42 H42C 109.5
C53 C54 H54A 109.5
C53 C54 H54B 109.5
C53 C54 H54C 109.5
H54A C54 H54B 109.5
H54A C54 H54C 109.5
H54B C54 H54C 109.5
C60 C61B H61A 109.5
C60 C61B H61B 109.5
C60 C61B H61C 109.5
H61A C61B H61B 109.5
H61A C61B H61C 109.5
H61B C61B H61C 109.5
C60 C62B H62A 109.5
C60 C62B H62B 109.5
C60 C62B H62C 109.5
H62A C62B H62B 109.5
H62A C62B H62C 109.5
H62B C62B H62C 109.5
C75A C80A H80A 109.5
C75A C80A H80B 109.5
C75A C80A H80C 109.5
H80A C80A H80B 109.5
H80A C80A H80C 109.5
H80B C80A H80C 109.5
C74A C79A H79A 109.5
C74A C79A H79B 109.5
C74A C79A H79C 109.5
H79A C79A H79B 109.5
H79A C79A H79C 109.5
H79B C79A H79C 109.5
C76A C81A H81A 109.5
C76A C81A H81B 109.5
C76A C81A H81C 109.5
H81A C81A H81B 109.5
H81A C81A H81C 109.5
H81B C81A H81C 109.5
C73A C78A H78A 109.5
C73A C78A H78B 109.5
C73A C78A H78C 109.5
H78A C78A H78B 109.5
H78A C78A H78C 109.5
H78B C78A H78C 109.5
C60 C62A H62D 109.5
C60 C62A H62E 109.5
C60 C62A H62F 109.5
H62D C62A H62E 109.5
H62D C62A H62F 109.5
H62E C62A H62F 109.5
C60 C61A H61D 109.5
C60 C61A H61E 109.5
C60 C61A H61F 109.5
H61D C61A H61E 109.5
H61D C61A H61F 109.5
H61E C61A H61F 109.5
C73A C77A Co2 70.5(4)
C73A C77A C82A 122.6(7)
C76A C77A Co2 72.9(4)
C76A C77A C73A 112.3(6)
C76A C77A C82A 125.1(7)
C82A C77A Co2 124.1(5)
C77A C82A H82A 109.5
C77A C82A H82B 109.5
C77A C82A H82C 109.5
H82A C82A H82B 109.5
H82A C82A H82C 109.5
H82B C82A H82C 109.5
C48 C49 H49A 109.5
C48 C49 H49B 109.5
C48 C49 H49C 109.5
H49A C49 H49B 109.5
H49A C49 H49C 109.5
H49B C49 H49C 109.5
C76B C75B Co2 78.0(3)
C76B C75B C80B 126.0
C74B C75B Co2 65.3(4)
C74B C75B C76B 108.0
C74B C75B C80B 126.0
C80B C75B Co2 122.2(4)
C75B C76B Co2 64.9(4)
C75B C76B C77B 108.0
C75B C76B C81B 126.0
C77B C76B Co2 71.6(4)
C77B C76B C81B 126.0
C81B C76B Co2 128.9(4)
C76B C77B Co2 72.4(4)
C76B C77B C73B 108.0
C76B C77B C82B 126.0
C73B C77B Co2 64.5(4)
C73B C77B C82B 126.0
C82B C77B Co2 128.5(4)
C77B C73B Co2 78.1(4)
C77B C73B C74B 108.0
C77B C73B C78B 126.0
C74B C73B Co2 65.9(4)
C74B C73B C78B 126.0
C78B C73B Co2 121.5(4)
C75B C74B Co2 74.7(4)
C75B C74B C73B 108.0
C75B C74B C79B 126.0
C73B C74B Co2 74.0(4)
C73B C74B C79B 126.0
C79B C74B Co2 117.4(3)
C75B C80B H80D 109.5
C75B C80B H80E 109.5
C75B C80B H80F 109.5
H80D C80B H80E 109.5
H80D C80B H80F 109.5
H80E C80B H80F 109.5
C76B C81B H81D 109.5
C76B C81B H81E 109.5
C76B C81B H81F 109.5
H81D C81B H81E 109.5
H81D C81B H81F 109.5
H81E C81B H81F 109.5
C77B C82B H82D 109.5
C77B C82B H82E 109.5
C77B C82B H82F 109.5
H82D C82B H82E 109.5
H82D C82B H82F 109.5
H82E C82B H82F 109.5
C73B C78B H78D 109.5
C73B C78B H78E 109.5
C73B C78B H78F 109.5
H78D C78B H78E 109.5
H78D C78B H78F 109.5
H78E C78B H78F 109.5
C74B C79B H79D 109.5
C74B C79B H79E 109.5
C74B C79B H79F 109.5
H79D C79B H79E 109.5
H79D C79B H79F 109.5
H79E C79B H79F 109.5

loop_
_geom_bond_atom_site_label_1
_geom_bond_atom_site_label_2
_geom_bond_distance
Co1 P2 2.2731(14)
Co1 P1 2.2569(14)
Co1 C63 2.113(4)
Co1 C67 2.157(4)
Co1 C1 1.793(5)
Co1 C64 2.159(5)
Co1 C66 2.130(4)
Co1 C65 2.139(5)
Co2 P4 2.2631(15)
Co2 P3 2.2613(14)
Co2 C2 1.770(6)
Co2 C74A 2.153(6)
Co2 C73A 2.112(7)
Co2 C76A 2.144(7)
Co2 C75A 2.177(6)
Co2 C77A 2.097(6)
Co2 C75B 2.132(12)
Co2 C77B 2.293(10)
Co2 C73B 2.115(12)
Co2 C74B 2.009(12)
P2 P4 2.2205(16)
P2 P1 2.5663(17)
P2 P3 2.2477(17)
P4 P1 2.2460(17)
P4 P3 2.5950(17)
P1 P3 2.2577(18)
N1 C1 1.181(5)
N1 C3 1.404(5)
N2 C2 1.192(6)
N2 C33 1.402(6)
C63 C67 1.441(6)
C63 C64 1.427(7)
C63 C68 1.495(6)
C67 C66 1.413(6)
C67 C72 1.483(6)
C8 C3 1.408(6)
C8 C7 1.403(6)
C8 C21 1.496(6)
C4 C9 1.497(6)
C4 C3 1.403(6)
C4 C5 1.392(6)
C9 C17 1.404(6)
C9 C10 1.415(6)
C29 C21 1.411(6)
C29 C30 1.514(6)
C29 C28 1.397(6)
C6 H6 0.9500
C6 C7 1.368(6)
C6 C5 1.388(6)
C35 H35 0.9500
C35 C36 1.384(7)
C35 C34 1.388(7)
C38 C33 1.409(6)
C38 C37 1.384(6)
C38 C51 1.499(6)
C17 C18 1.539(6)
C17 C16 1.393(6)
C7 H7 0.9500
C36 H36 0.9500
C36 C37 1.382(6)
C21 C22 1.416(6)
C5 H5 0.9500
C30 H30 1.0000
C30 C32 1.531(7)
C30 C31 1.538(6)
C33 C34 1.411(6)
C34 C39 1.498(7)
C64 C65 1.404(7)
C64 C69 1.514(7)
C66 C65 1.450(7)
C66 C71 1.490(6)
C23 H23 1.0000
C23 C22 1.511(6)
C23 C25 1.531(6)
C23 C24 1.533(6)
C39 C47 1.406(7)
C39 C40 1.408(7)
C65 C70 1.487(7)
C26 H26 0.9500
C26 C22 1.407(6)
C26 C27 1.378(7)
C37 H37 0.9500
C10 C11 1.508(7)
C10 C14 1.395(7)
C28 H28 0.9500
C28 C27 1.377(7)
C27 H27 0.9500
C51 C59 1.395(7)
C51 C52 1.425(7)
C68 H68A 0.9800
C68 H68B 0.9800
C68 H68C 0.9800
C18 H18 1.0000
C18 C19 1.525(7)
C18 C20 1.536(7)
C60 H60 1.0000
C60 H60A 1.0000
C60 C59 1.537(7)
C60 C61B 1.509(8)
C60 C62B 1.551(8)
C60 C62A 1.48(3)
C60 C61A 1.587(16)
C47 C46 1.398(9)
C47 C48 1.507(8)
C16 H16 0.9500
C16 C15 1.379(7)
C15 H15 0.9500
C15 C14 1.363(8)
C53 H53 1.0000
C53 C55 1.519(7)
C53 C52 1.519(7)
C53 C54 1.508(8)
C11 H11 1.0000
C11 C12 1.543(7)
C11 C13 1.547(7)
C71 H71A 0.9800
C71 H71B 0.9800
C71 H71C 0.9800
C72 H72A 0.9800
C72 H72B 0.9800
C72 H72C 0.9800
C32 H32A 0.9800
C32 H32B 0.9800
C32 H32C 0.9800
C14 H14 0.9500
C40 C41 1.509(8)
C40 C44 1.403(8)
C55 H55A 0.9800
C55 H55B 0.9800
C55 H55C 0.9800
C59 C58 1.404(7)
C31 H31A 0.9800
C31 H31B 0.9800
C31 H31C 0.9800
C52 C56 1.400(7)
C74A C73A 1.468(10)
C74A C75A 1.445(9)
C74A C79A 1.471(9)
C41 H41 1.0000
C41 C43 1.536(7)
C41 C42 1.527(8)
C12 H12A 0.9800
C12 H12B 0.9800
C12 H12C 0.9800
C56 H56 0.9500
C56 C57 1.372(8)
C13 H13A 0.9800
C13 H13B 0.9800
C13 H13C 0.9800
C70 H70A 0.9800
C70 H70B 0.9800
C70 H70C 0.9800
C25 H25A 0.9800
C25 H25B 0.9800
C25 H25C 0.9800
C73A C78A 1.469(10)
C73A C77A 1.442(11)
C76A C75A 1.396(10)
C76A C81A 1.485(10)
C76A C77A 1.378(10)
C19 H19A 0.9800
C19 H19B 0.9800
C19 H19C 0.9800
C57 H57 0.9500
C57 C58 1.390(8)
C69 H69A 0.9800
C69 H69B 0.9800
C69 H69C 0.9800
C46 H46 0.9500
C46 C45 1.384(10)
C24 H24A 0.9800
C24 H24B 0.9800
C24 H24C 0.9800
C50 H50A 0.9800
C50 H50B 0.9800
C50 H50C 0.9800
C50 C48 1.514(7)
C75A C80A 1.518(9)
C48 H48 1.0000
C48 C49 1.536(8)
C58 H58 0.9500
C20 H20A 0.9800
C20 H20B 0.9800
C20 H20C 0.9800
C43 H43A 0.9800
C43 H43B 0.9800
C43 H43C 0.9800
C44 H44 0.9500
C44 C45 1.354(11)
C45 H45 0.9500
C42 H42A 0.9800
C42 H42B 0.9800
C42 H42C 0.9800
C54 H54A 0.9800
C54 H54B 0.9800
C54 H54C 0.9800
C61B H61A 0.9800
C61B H61B 0.9800
C61B H61C 0.9800
C62B H62A 0.9800
C62B H62B 0.9800
C62B H62C 0.9800
C80A H80A 0.9800
C80A H80B 0.9800
C80A H80C 0.9800
C79A H79A 0.9800
C79A H79B 0.9800
C79A H79C 0.9800
C81A H81A 0.9800
C81A H81B 0.9800
C81A H81C 0.9800
C78A H78A 0.9800
C78A H78B 0.9800
C78A H78C 0.9800
C62A H62D 0.9800
C62A H62E 0.9800
C62A H62F 0.9800
C61A H61D 0.9800
C61A H61E 0.9800
C61A H61F 0.9800
C77A C82A 1.559(9)
C82A H82A 0.9800
C82A H82B 0.9800
C82A H82C 0.9800
C49 H49A 0.9800
C49 H49B 0.9800
C49 H49C 0.9800
C75B C76B 1.4200
C75B C74B 1.4200
C75B C80B 1.5095
C76B C77B 1.4200
C76B C81B 1.5095
C77B C73B 1.4200
C77B C82B 1.5095
C73B C74B 1.4200
C73B C78B 1.5095
C74B C79B 1.5095
C80B H80D 0.9800
C80B H80E 0.9800
C80B H80F 0.9800
C81B H81D 0.9800
C81B H81E 0.9800
C81B H81F 0.9800
C82B H82D 0.9800
C82B H82E 0.9800
C82B H82F 0.9800
C78B H78D 0.9800
C78B H78E 0.9800
C78B H78F 0.9800
C79B H79D 0.9800
C79B H79E 0.9800
C79B H79F 0.9800

loop_
_geom_torsion_atom_site_label_1
_geom_torsion_atom_site_label_2
_geom_torsion_atom_site_label_3
_geom_torsion_atom_site_label_4
_geom_torsion
Co1 C63 C67 C66 -59.2(3)
Co1 C63 C67 C72 118.4(4)
Co1 C63 C64 C65 59.1(3)
Co1 C63 C64 C69 -117.7(5)
Co1 C67 C66 C65 -61.4(3)
Co1 C67 C66 C71 123.6(5)
Co1 C64 C65 C66 60.8(3)
Co1 C64 C65 C70 -124.1(5)
Co1 C66 C65 C64 -62.0(3)
Co1 C66 C65 C70 122.8(4)
Co2 C74A C73A C78A 124.8(7)
Co2 C74A C73A C77A -61.7(4)
Co2 C74A C75A C76A 57.1(4)
Co2 C74A C75A C80A -121.2(6)
Co2 C73A C77A C76A -61.2(5)
Co2 C73A C77A C82A 118.6(6)
Co2 C76A C75A C74A -57.0(4)
Co2 C76A C75A C80A 121.3(6)
Co2 C76A C77A C73A 59.8(5)
Co2 C76A C77A C82A -120.0(6)
Co2 C75B C76B C77B 58.8(4)
Co2 C75B C76B C81B -121.2(4)
Co2 C75B C74B C73B -67.0(4)
Co2 C75B C74B C79B 113.0(4)
Co2 C76B C77B C73B 54.7(4)
Co2 C76B C77B C82B -125.3(4)
Co2 C77B C73B C74B 59.5(4)
Co2 C77B C73B C78B -120.5(4)
Co2 C73B C74B C75B 67.5(4)
Co2 C73B C74B C79B -112.5(4)
N2 C33 C34 C35 -178.4(4)
N2 C33 C34 C39 5.2(7)
C63 C67 C66 Co1 58.6(3)
C63 C67 C66 C65 -2.8(5)
C63 C67 C66 C71 -177.8(4)
C63 C64 C65 Co1 -58.3(3)
C63 C64 C65 C66 2.5(5)
C63 C64 C65 C70 177.6(4)
C67 C63 C64 Co1 -63.4(3)
C67 C63 C64 C65 -4.3(5)
C67 C63 C64 C69 178.9(4)
C67 C66 C65 Co1 62.2(3)
C67 C66 C65 C64 0.2(5)
C67 C66 C65 C70 -175.0(4)
C8 C21 C22 C23 7.8(6)
C8 C21 C22 C26 -170.4(4)
C4 C9 C17 C18 -9.4(6)
C4 C9 C17 C16 171.3(4)
C4 C9 C10 C11 4.0(6)
C4 C9 C10 C14 -170.1(4)
C9 C4 C3 N1 4.3(7)
C9 C4 C3 C8 -174.6(4)
C9 C4 C5 C6 175.4(4)
C9 C17 C18 C19 -76.7(6)
C9 C17 C18 C20 156.3(5)
C9 C17 C16 C15 -2.3(7)
C9 C10 C11 C12 -98.9(5)
C9 C10 C11 C13 138.2(5)
C9 C10 C14 C15 0.0(7)
C29 C21 C22 C23 179.5(4)
C29 C21 C22 C26 1.4(6)
C29 C28 C27 C26 1.5(7)
C3 C8 C7 C6 -0.4(7)
C3 C8 C21 C29 114.9(5)
C3 C8 C21 C22 -73.1(6)
C3 C4 C9 C17 109.0(5)
C3 C4 C9 C10 -80.1(6)
C3 C4 C5 C6 -2.8(7)
C35 C36 C37 C38 1.9(8)
C35 C34 C39 C47 -70.1(6)
C35 C34 C39 C40 104.2(5)
C38 C33 C34 C35 3.1(7)
C38 C33 C34 C39 -173.3(5)
C38 C51 C59 C60 -6.1(7)
C38 C51 C59 C58 175.0(5)
C38 C51 C52 C53 3.3(7)
C38 C51 C52 C56 -174.4(5)
C17 C9 C10 C11 174.9(4)
C17 C9 C10 C14 0.7(7)
C17 C16 C15 C14 3.1(8)
C7 C8 C3 N1 179.3(4)
C7 C8 C3 C4 -1.8(7)
C7 C8 C21 C29 -62.9(5)
C7 C8 C21 C22 109.1(5)
C7 C6 C5 C4 0.6(7)
C36 C35 C34 C33 -2.3(7)
C36 C35 C34 C39 174.4(5)
C21 C8 C3 N1 1.6(7)
C21 C8 C3 C4 -179.6(4)
C21 C8 C7 C6 177.5(4)
C21 C29 C30 C32 116.7(5)
C21 C29 C30 C31 -120.5(5)
C21 C29 C28 C27 -1.2(7)
C5 C4 C9 C17 -69.0(6)
C5 C4 C9 C10 101.9(5)
C5 C4 C3 N1 -177.8(4)
C5 C4 C3 C8 3.4(7)
C5 C6 C7 C8 1.0(7)
C30 C29 C21 C8 -9.7(6)
C30 C29 C21 C22 178.4(4)
C30 C29 C28 C27 -179.9(4)
C33 C38 C37 C36 -1.1(7)
C33 C38 C51 C59 113.7(6)
C33 C38 C51 C52 -72.3(7)
C33 C34 C39 C47 106.3(6)
C33 C34 C39 C40 -79.4(6)
C34 C35 C36 C37 -0.1(7)
C34 C39 C47 C46 173.6(5)
C34 C39 C47 C48 -6.6(7)
C34 C39 C40 C41 2.0(7)
C34 C39 C40 C44 -174.7(5)
C64 C63 C67 Co1 63.6(3)
C64 C63 C67 C66 4.4(5)
C64 C63 C67 C72 -178.0(4)
C39 C47 C46 C45 1.2(9)
C39 C47 C48 C50 -78.5(6)
C39 C47 C48 C49 158.1(5)
C39 C40 C41 C43 151.8(5)
C39 C40 C41 C42 -83.8(6)
C39 C40 C44 C45 1.1(9)
C22 C26 C27 C28 -0.3(7)
C37 C38 C33 N2 -180.0(4)
C37 C38 C33 C34 -1.5(7)
C37 C38 C51 C59 -63.7(7)
C37 C38 C51 C52 110.3(6)
C10 C9 C17 C18 179.7(4)
C10 C9 C17 C16 0.4(7)
C28 C29 C21 C8 171.7(4)
C28 C29 C21 C22 -0.2(6)
C28 C29 C30 C32 -64.7(5)
C28 C29 C30 C31 58.1(6)
C27 C26 C22 C21 -1.1(7)
C27 C26 C22 C23 -179.3(4)
C51 C38 C33 N2 2.6(7)
C51 C38 C33 C34 -178.9(5)
C51 C38 C37 C36 176.5(5)
C51 C59 C58 C57 -1.7(9)
C51 C52 C56 C57 0.5(9)
C68 C63 C67 Co1 -127.2(4)
C68 C63 C67 C66 173.6(4)
C68 C63 C67 C72 -8.8(7)
C68 C63 C64 Co1 127.7(5)
C68 C63 C64 C65 -173.1(4)
C68 C63 C64 C69 10.0(7)
C18 C17 C16 C15 178.4(4)
C60 C59 C58 C57 179.4(5)
C47 C39 C40 C41 176.3(5)
C47 C39 C40 C44 -0.5(7)
C47 C46 C45 C44 -0.7(10)
C16 C17 C18 C19 102.6(5)
C16 C17 C18 C20 -24.4(7)
C16 C15 C14 C10 -1.9(8)
C53 C52 C56 C57 -177.3(6)
C11 C10 C14 C15 -174.3(5)
C71 C66 C65 Co1 -122.7(4)
C71 C66 C65 C64 175.3(4)
C71 C66 C65 C70 0.1(7)
C72 C67 C66 Co1 -119.0(4)
C72 C67 C66 C65 179.6(4)
C72 C67 C66 C71 4.7(7)
C14 C10 C11 C12 75.3(6)
C14 C10 C11 C13 -47.6(6)
C40 C39 C47 C46 -0.6(7)
C40 C39 C47 C48 179.1(5)
C40 C44 C45 C46 -0.5(10)
C55 C53 C52 C51 137.1(5)
C55 C53 C52 C56 -45.2(7)
C59 C51 C52 C53 177.2(5)
C59 C51 C52 C56 -0.5(8)
C52 C51 C59 C60 180.0(5)
C52 C51 C59 C58 1.1(8)
C52 C56 C57 C58 -1.1(10)
C74A C73A C77A Co2 63.0(4)
C74A C73A C77A C76A 1.8(7)
C74A C73A C77A C82A -178.4(6)
C41 C40 C44 C45 -175.7(6)
C56 C57 C58 C59 1.7(10)
C25 C23 C22 C21 -102.4(5)
C25 C23 C22 C26 75.8(5)
C73A C74A C75A Co2 -60.5(4)
C73A C74A C75A C76A -3.4(6)
C73A C74A C75A C80A 178.3(6)
C69 C64 C65 Co1 118.6(5)
C69 C64 C65 C66 179.4(4)
C69 C64 C65 C70 -5.6(8)
C46 C47 C48 C50 101.2(6)
C46 C47 C48 C49 -22.2(7)
C24 C23 C22 C21 132.3(5)
C24 C23 C22 C26 -49.6(6)
C75A C74A C73A Co2 62.6(4)
C75A C74A C73A C78A -172.6(7)
C75A C74A C73A C77A 0.9(6)
C75A C76A C77A Co2 -63.7(4)
C75A C76A C77A C73A -3.9(7)
C75A C76A C77A C82A 176.4(6)
C48 C47 C46 C45 -178.5(6)
C44 C40 C41 C43 -31.5(7)
C44 C40 C41 C42 92.9(6)
C54 C53 C52 C51 -96.8(6)
C54 C53 C52 C56 80.9(6)
C61B C60 C59 C51 153.3(6)
C61B C60 C59 C58 -27.8(7)
C62B C60 C59 C51 -81.1(7)
C62B C60 C59 C58 97.7(7)
C79A C74A C73A Co2 -122.4(6)
C79A C74A C73A C78A 2.4(10)
C79A C74A C73A C77A 176.0(6)
C79A C74A C75A Co2 124.2(6)
C79A C74A C75A C76A -178.7(6)
C79A C74A C75A C80A 3.0(9)
C81A C76A C75A Co2 -128.7(7)
C81A C76A C75A C74A 174.3(6)
C81A C76A C75A C80A -7.4(10)
C81A C76A C77A Co2 127.1(7)
C81A C76A C77A C73A -173.1(6)
C81A C76A C77A C82A 7.1(11)
C78A C73A C77A Co2 -124.0(8)
C78A C73A C77A C76A 174.8(7)
C78A C73A C77A C82A -5.4(11)
C62A C60 C59 C51 -130.9(15)
C62A C60 C59 C58 47.9(16)
C61A C60 C59 C51 109.1(13)
C61A C60 C59 C58 -72.0(13)
C77A C76A C75A Co2 61.5(4)
C77A C76A C75A C74A 4.5(7)
C77A C76A C75A C80A -177.2(6)
C75B C76B C77B Co2 -54.7(4)
C75B C76B C77B C73B 0.0
C75B C76B C77B C82B 180.0
C76B C75B C74B Co2 67.0(4)
C76B C75B C74B C73B 0.0
C76B C75B C74B C79B 180.0
C76B C77B C73B Co2 -59.5(4)
C76B C77B C73B C74B 0.0
C76B C77B C73B C78B 180.0
C77B C73B C74B Co2 -67.5(4)
C77B C73B C74B C75B 0.0
C77B C73B C74B C79B 180.0
C74B C75B C76B Co2 -58.8(4)
C74B C75B C76B C77B 0.0
C74B C75B C76B C81B 180.0
C80B C75B C76B Co2 121.2(4)
C80B C75B C76B C77B 180.0
C80B C75B C76B C81B 0.0
C80B C75B C74B Co2 -113.0(4)
C80B C75B C74B C73B 180.0
C80B C75B C74B C79B 0.0
C81B C76B C77B Co2 125.3(4)
C81B C76B C77B C73B 180.0
C81B C76B C77B C82B 0.0
C82B C77B C73B Co2 120.5(4)
C82B C77B C73B C74B 180.0
C82B C77B C73B C78B 0.0
C78B C73B C74B Co2 112.5(4)
C78B C73B C74B C75B 180.0
C78B C73B C74B C79B 0.0
